data_7006532
loop_
_publ_author_name
'Zhao, Yin'
'Schmalle, Helmut W.'
'Fox, Thomas'
'Blacque, Olivier'
'Berke, Heinz'

_publ_section_title
;
 Hydride transfer reactivity of
 tetrakis(trimethylphosphine)(hydrido)(nitrosyl)molybdenum(0).
;
_journal_issue 1
_journal_name_full 'Dalton transactions (Cambridge, England : 2003)'
_journal_page_first 73
_journal_page_last 85
_journal_paper_doi 10.1039/b511797f
_journal_year 2006
_chemical_absolute_configuration unk
_chemical_formula_moiety 'C12 H37 Mo N O P4'
_chemical_formula_sum 'C12 H37 Mo N O P4'
_chemical_formula_weight 431.25
_chemical_name_systematic
;
trans-hydrido-nitrosyl-tetrakis(trimethylphosphine)molybdenum(0)
;
_space_group_IT_number 9
_symmetry_cell_setting monoclinic
_symmetry_space_group_name_Hall 'C -2yc'
_symmetry_space_group_name_H-M 'C 1 c 1'
_atom_sites_solution_hydrogens geom
_atom_sites_solution_primary direct
_atom_sites_solution_secondary difmap
_audit_creation_date 2003-08-25T14:03:36-00:00
_audit_creation_method 'WinGX routine CIF_UPDATE'
_cell_angle_alpha 90
_cell_angle_beta 98.876(9)
_cell_angle_gamma 90
_cell_formula_units_Z 4
_cell_length_a 9.5261(7)
_cell_length_b 15.6484(15)
_cell_length_c 14.6607(11)
_cell_measurement_reflns_used 8001
_cell_measurement_temperature 183(2)
_cell_measurement_theta_max 30.2
_cell_measurement_theta_min 2.7
_cell_volume 2159.3(3)
_computing_cell_refinement 'IPDS software (Stoe & Cie, 1999)'
_computing_data_collection 'IPDS software (Stoe & Cie, 1999)'
_computing_data_reduction 'IPDS software (Stoe & Cie, 1999)'
_computing_molecular_graphics ' Farrugia, L. J. (1997) ORTEP-3 for Windows, J. Appl. Cryst. 30, 565.'
_computing_publication_material
; Farrugia, L. J. (1999) WinGX, J. Appl. Cryst. 32, 837-838.
Sheldrick, G.M. (1997) SHELXL97. Program for crystal structure
refinement. University of G\"ottingen, Germany.
;
_computing_structure_refinement
; Sheldrick, G.M. (1997) SHELXL97. Program for crystal structure
refinement. University of G\"ottingen, Germany.
;
_computing_structure_solution
; Sheldrick, G.M. (1997) SHELXS97. Program for Crystal Structure solution.
University of G\"ottingen, Germany.
;
_diffrn_ambient_temperature 183(2)
_diffrn_measured_fraction_theta_full 0.966
_diffrn_measured_fraction_theta_max 0.966
_diffrn_measurement_device_type 'STOE IPDS'
_diffrn_measurement_method '\f oscillation scan'
_diffrn_radiation_monochromator graphite
_diffrn_radiation_type MoK\a
_diffrn_radiation_wavelength 0.71073
_diffrn_reflns_av_R_equivalents 0.0593
_diffrn_reflns_av_unetI/netI 0.0667
_diffrn_reflns_limit_h_max 12
_diffrn_reflns_limit_h_min -12
_diffrn_reflns_limit_k_max 22
_diffrn_reflns_limit_k_min 0
_diffrn_reflns_limit_l_max 20
_diffrn_reflns_limit_l_min -20
_diffrn_reflns_number 16665
_diffrn_reflns_theta_full 30.29
_diffrn_reflns_theta_max 30.29
_diffrn_reflns_theta_min 2.72
_diffrn_standards_decay_% 0
_diffrn_standards_interval_count image
_diffrn_standards_interval_time 7
_diffrn_standards_number 200
_exptl_absorpt_coefficient_mu 0.899
_exptl_absorpt_correction_T_max 0.968
_exptl_absorpt_correction_T_min 0.865
_exptl_absorpt_correction_type numerical
_exptl_absorpt_process_details '(Coppens et al., 1965)'
_exptl_crystal_colour yellow
_exptl_crystal_density_diffrn 1.327
_exptl_crystal_density_method 'not measured'
_exptl_crystal_description plate
_exptl_crystal_F_000 904
_exptl_crystal_size_max 0.18
_exptl_crystal_size_mid 0.16
_exptl_crystal_size_min 0.04
_refine_diff_density_max 0.46
_refine_diff_density_min -1.115
_refine_diff_density_rms 0.089
_refine_ls_abs_structure_details 'Flack H D (1983), Acta Cryst. A39, 876-881'
_refine_ls_abs_structure_Flack 0.01(4)
_refine_ls_extinction_method none
_refine_ls_goodness_of_fit_ref 0.882
_refine_ls_hydrogen_treatment mixed
_refine_ls_matrix_type full
_refine_ls_number_parameters 188
_refine_ls_number_reflns 6197
_refine_ls_number_restraints 2
_refine_ls_restrained_S_all 0.882
_refine_ls_R_factor_all 0.0469
_refine_ls_R_factor_gt 0.0337
_refine_ls_shift/su_max 0
_refine_ls_shift/su_mean 0
_refine_ls_structure_factor_coef Fsqd
_refine_ls_weighting_details 'w=1/[\s^2^(Fo^2^)+(0.0397P)^2^] where P=(Fo^2^+2Fc^2^)/3'
_refine_ls_weighting_scheme calc
_refine_ls_wR_factor_gt 0.0709
_refine_ls_wR_factor_ref 0.0737
_reflns_number_gt 5035
_reflns_number_total 6197
_reflns_threshold_expression >2sigma(I)
_cod_data_source_file b511797f.txt
_cod_data_source_block yin198
_cod_original_sg_symbol_H-M Cc
_cod_database_code 7006532

loop_
_symmetry_equiv_pos_as_xyz
'x, y, z'
'x, -y, z+1/2'
'x+1/2, y+1/2, z'
'x+1/2, -y+1/2, z+1/2'

loop_
_atom_site_label
_atom_site_type_symbol
_atom_site_fract_x
_atom_site_fract_y
_atom_site_fract_z
_atom_site_U_iso_or_equiv
_atom_site_adp_type
_atom_site_occupancy
_atom_site_symmetry_multiplicity
_atom_site_calc_flag
_atom_site_refinement_flags
_atom_site_disorder_assembly
_atom_site_disorder_group
Mo Mo -1.02298(2) -0.356683(16) -0.25514(2) 0.01929(6) Uani 1 1 d . . .
H H -1.006(4) -0.466(2) -0.175(2) 0.021(10) Uiso 1 1 d . . .
P1 P -0.85826(10) -0.41312(6) -0.35380(6) 0.02270(19) Uani 1 1 d . . .
P2 P -1.20839(10) -0.45891(6) -0.32007(7) 0.02478(19) Uani 1 1 d . . .
P3 P -1.19178(10) -0.27713(6) -0.17616(6) 0.0241(2) Uani 1 1 d . . .
P4 P -0.82846(10) -0.32218(6) -0.13224(6) 0.02308(19) Uani 1 1 d . . .
N N -1.0284(4) -0.2637(2) -0.3310(2) 0.0285(7) Uani 1 1 d . . .
O O -1.0242(4) -0.2005(2) -0.3790(3) 0.0600(10) Uani 1 1 d . . .
C1 C -0.9333(5) -0.4232(3) -0.4765(3) 0.0343(9) Uani 1 1 d . . .
H1A H -1.0066 -0.4659 -0.4837 0.045 Uiso 1 1 calc R . .
H1B H -0.8598 -0.4396 -0.511 0.045 Uiso 1 1 calc R . .
H1C H -0.9728 -0.3693 -0.499 0.045 Uiso 1 1 calc R . .
C2 C -0.7606(5) -0.5132(3) -0.3328(3) 0.0348(9) Uani 1 1 d . . .
H2A H -0.7055 -0.5229 -0.3814 0.045 Uiso 1 1 calc R . .
H2B H -0.8264 -0.5594 -0.3312 0.045 Uiso 1 1 calc R . .
H2C H -0.6985 -0.51 -0.2747 0.045 Uiso 1 1 calc R . .
C3 C -0.7131(5) -0.3391(3) -0.3659(3) 0.0367(10) Uani 1 1 d . . .
H3A H -0.6572 -0.3619 -0.4093 0.048 Uiso 1 1 calc R . .
H3B H -0.6543 -0.3319 -0.307 0.048 Uiso 1 1 calc R . .
H3C H -0.7519 -0.2849 -0.3875 0.048 Uiso 1 1 calc R . .
C4 C -1.3420(5) -0.4894(3) -0.2491(3) 0.0389(10) Uani 1 1 d . . .
H4A H -1.2957 -0.507 -0.1892 0.051 Uiso 1 1 calc R . .
H4B H -1.3979 -0.5359 -0.2781 0.051 Uiso 1 1 calc R . .
H4C H -1.4026 -0.4415 -0.2428 0.051 Uiso 1 1 calc R . .
C5 C -1.1474(5) -0.5670(2) -0.3435(3) 0.0390(10) Uani 1 1 d . . .
H5A H -1.0865 -0.5642 -0.3899 0.051 Uiso 1 1 calc R . .
H5B H -1.228 -0.6024 -0.3651 0.051 Uiso 1 1 calc R . .
H5C H -1.0959 -0.5908 -0.2879 0.051 Uiso 1 1 calc R . .
C6 C -1.3234(5) -0.4347(3) -0.4292(3) 0.0433(11) Uani 1 1 d . . .
H6A H -1.3849 -0.4824 -0.447 0.056 Uiso 1 1 calc R . .
H6B H -1.2659 -0.424 -0.4763 0.056 Uiso 1 1 calc R . .
H6C H -1.3796 -0.3851 -0.4215 0.056 Uiso 1 1 calc R . .
C7 C -1.2612(5) -0.3159(3) -0.0746(3) 0.0402(10) Uani 1 1 d . . .
H7A H -1.3279 -0.2752 -0.0573 0.052 Uiso 1 1 calc R . .
H7C H -1.308 -0.3697 -0.0885 0.052 Uiso 1 1 calc R . .
C8 C -1.3565(4) -0.2477(3) -0.2517(3) 0.0370(10) Uani 1 1 d . . .
H8A H -1.334 -0.2158 -0.3035 0.048 Uiso 1 1 calc R . .
H8B H -1.4143 -0.2134 -0.2179 0.048 Uiso 1 1 calc R . .
H8C H -1.4075 -0.2985 -0.2734 0.048 Uiso 1 1 calc R . .
C9 C -1.1327(5) -0.1694(3) -0.1400(3) 0.0348(9) Uani 1 1 d . . .
H9A H -1.2115 -0.1375 -0.124 0.045 Uiso 1 1 calc R . .
H9B H -1.0964 -0.1413 -0.1897 0.045 Uiso 1 1 calc R . .
H9C H -1.0593 -0.173 -0.0873 0.045 Uiso 1 1 calc R . .
C10 C -0.6755(5) -0.3947(3) -0.1114(3) 0.0365(9) Uani 1 1 d . . .
H10A H -0.6139 -0.3776 -0.0564 0.047 Uiso 1 1 calc R . .
H10B H -0.6244 -0.3925 -0.1629 0.047 Uiso 1 1 calc R . .
H10C H -0.7081 -0.452 -0.1041 0.047 Uiso 1 1 calc R . .
C11 C -0.8676(5) -0.3184(3) -0.0131(2) 0.0352(9) Uani 1 1 d . . .
H11A H -0.928 -0.2704 -0.0064 0.046 Uiso 1 1 calc R . .
H11B H -0.7805 -0.3127 0.0292 0.046 Uiso 1 1 calc R . .
H11C H -0.9148 -0.3701 0.0001 0.046 Uiso 1 1 calc R . .
C12 C -0.7367(5) -0.2203(3) -0.1388(3) 0.0424(11) Uani 1 1 d . . .
H12A H -0.6596 -0.2162 -0.0884 0.055 Uiso 1 1 calc R . .
H12B H -0.8021 -0.1742 -0.1352 0.055 Uiso 1 1 calc R . .
H12C H -0.7003 -0.217 -0.1962 0.055 Uiso 1 1 calc R . .

loop_
_atom_site_aniso_label
_atom_site_aniso_U_11
_atom_site_aniso_U_22
_atom_site_aniso_U_33
_atom_site_aniso_U_23
_atom_site_aniso_U_13
_atom_site_aniso_U_12
Mo 0.01845(13) 0.02002(12) 0.01973(11) -0.00002(16) 0.00399(8) 0.00077(16)
P1 0.0223(5) 0.0219(4) 0.0252(4) 0.0016(3) 0.0077(4) 0.0025(4)
P2 0.0227(5) 0.0213(4) 0.0310(5) -0.0005(4) 0.0062(4) -0.0015(4)
P3 0.0252(5) 0.0235(4) 0.0249(4) -0.0003(4) 0.0076(4) 0.0036(4)
P4 0.0241(5) 0.0215(4) 0.0232(4) 0.0008(3) 0.0021(4) -0.0031(4)
N 0.0339(19) 0.0243(16) 0.0279(16) 0.0053(12) 0.0064(13) 0.0030(13)
O 0.069(3) 0.048(2) 0.064(2) 0.0372(17) 0.0118(19) 0.0092(18)
C1 0.035(2) 0.040(2) 0.0294(19) 0.0015(16) 0.0082(16) 0.0032(18)
C2 0.030(2) 0.032(2) 0.042(2) -0.0011(17) 0.0055(17) 0.0099(17)
C3 0.030(2) 0.044(3) 0.040(2) 0.0045(17) 0.0152(18) -0.0066(17)
C4 0.035(3) 0.033(2) 0.052(3) -0.0030(19) 0.016(2) -0.0097(18)
C5 0.045(3) 0.0201(17) 0.055(3) -0.0073(17) 0.016(2) -0.0050(17)
C6 0.042(3) 0.046(3) 0.039(2) 0.002(2) -0.004(2) -0.005(2)
C7 0.049(3) 0.042(2) 0.033(2) 0.0022(18) 0.0190(19) 0.004(2)
C8 0.025(2) 0.041(2) 0.044(2) -0.0014(18) 0.0028(18) 0.0115(18)
C9 0.037(3) 0.0293(19) 0.039(2) -0.0049(16) 0.0063(18) 0.0043(17)
C10 0.026(2) 0.041(2) 0.039(2) 0.0021(18) -0.0052(18) 0.0049(18)
C11 0.033(2) 0.045(2) 0.0266(19) 0.0031(16) 0.0018(16) 0.0009(18)
C12 0.047(3) 0.032(2) 0.049(3) -0.0040(19) 0.010(2) -0.017(2)

loop_
_atom_type_symbol
_atom_type_description
_atom_type_scat_dispersion_real
_atom_type_scat_dispersion_imag
_atom_type_scat_source
C C 0.0033 0.0016 'International Tables Vol C Tables 4.2.6.8 and 6.1.1.4'
H H 0 0 'International Tables Vol C Tables 4.2.6.8 and 6.1.1.4'
Mo Mo -1.6832 0.6857 'International Tables Vol C Tables 4.2.6.8 and 6.1.1.4'
N N 0.0061 0.0033 'International Tables Vol C Tables 4.2.6.8 and 6.1.1.4'
O O 0.0106 0.006 'International Tables Vol C Tables 4.2.6.8 and 6.1.1.4'
P P 0.1023 0.0942 'International Tables Vol C Tables 4.2.6.8 and 6.1.1.4'

loop_
_geom_angle_atom_site_label_1
_geom_angle_atom_site_label_2
_geom_angle_atom_site_label_3
_geom_angle
_geom_angle_site_symmetry_1
_geom_angle_site_symmetry_3
_geom_angle_publ_flag
N Mo P4 102.73(11) . . ?
N Mo P1 83.61(11) . . ?
P4 Mo P1 91.89(3) . . ?
N Mo P3 85.66(11) . . ?
P4 Mo P3 91.01(3) . . ?
P1 Mo P3 169.25(3) . . ?
N Mo P2 109.31(11) . . ?
P4 Mo P2 147.96(3) . . ?
P1 Mo P2 91.38(3) . . ?
P3 Mo P2 91.65(3) . . ?
N Mo H 175.7(11) . . ?
P4 Mo H 77.2(11) . . ?
P1 Mo H 92.1(11) . . ?
P3 Mo H 98.6(11) . . ?
P2 Mo H 70.8(11) . . ?
C2 P1 C3 100.7(2) . . ?
C2 P1 C1 101.7(2) . . ?
C3 P1 C1 98.3(2) . . ?
C2 P1 Mo 124.40(15) . . ?
C3 P1 Mo 112.93(14) . . ?
C1 P1 Mo 114.84(14) . . ?
C4 P2 C6 100.1(2) . . ?
C4 P2 C5 97.7(2) . . ?
C6 P2 C5 101.0(2) . . ?
C4 P2 Mo 118.09(15) . . ?
C6 P2 Mo 119.96(16) . . ?
C5 P2 Mo 116.20(15) . . ?
C7 P3 C9 101.8(2) . . ?
C7 P3 C8 101.1(2) . . ?
C9 P3 C8 98.0(2) . . ?
C7 P3 Mo 124.19(16) . . ?
C9 P3 Mo 114.11(15) . . ?
C8 P3 Mo 113.77(14) . . ?
C12 P4 C10 100.0(2) . . ?
C12 P4 C11 101.0(2) . . ?
C10 P4 C11 97.7(2) . . ?
C12 P4 Mo 118.00(16) . . ?
C10 P4 Mo 118.65(14) . . ?
C11 P4 Mo 117.76(14) . . ?
O N Mo 176.2(3) . . ?
P1 C1 H1A 109.5 . . ?
P1 C1 H1B 109.5 . . ?
H1A C1 H1B 109.5 . . ?
P1 C1 H1C 109.5 . . ?
H1A C1 H1C 109.5 . . ?
H1B C1 H1C 109.5 . . ?
P1 C2 H2A 109.5 . . ?
P1 C2 H2B 109.5 . . ?
H2A C2 H2B 109.5 . . ?
P1 C2 H2C 109.5 . . ?
H2A C2 H2C 109.5 . . ?
H2B C2 H2C 109.5 . . ?
P1 C3 H3A 109.5 . . ?
P1 C3 H3B 109.5 . . ?
H3A C3 H3B 109.5 . . ?
P1 C3 H3C 109.5 . . ?
H3A C3 H3C 109.5 . . ?
H3B C3 H3C 109.5 . . ?
P2 C4 H4A 109.5 . . ?
P2 C4 H4B 109.5 . . ?
H4A C4 H4B 109.5 . . ?
P2 C4 H4C 109.5 . . ?
H4A C4 H4C 109.5 . . ?
H4B C4 H4C 109.5 . . ?
P2 C5 H5A 109.5 . . ?
P2 C5 H5B 109.5 . . ?
H5A C5 H5B 109.5 . . ?
P2 C5 H5C 109.5 . . ?
H5A C5 H5C 109.5 . . ?
H5B C5 H5C 109.5 . . ?
P2 C6 H6A 109.5 . . ?
P2 C6 H6B 109.5 . . ?
H6A C6 H6B 109.5 . . ?
P2 C6 H6C 109.5 . . ?
H6A C6 H6C 109.5 . . ?
H6B C6 H6C 109.5 . . ?
P3 C7 H7A 109.5 . . ?
P3 C7 H7B 109.5 . . ?
H7A C7 H7B 109.5 . . ?
P3 C7 H7C 109.5 . . ?
H7A C7 H7C 109.5 . . ?
H7B C7 H7C 109.5 . . ?
P3 C8 H8A 109.5 . . ?
P3 C8 H8B 109.5 . . ?
H8A C8 H8B 109.5 . . ?
P3 C8 H8C 109.5 . . ?
H8A C8 H8C 109.5 . . ?
H8B C8 H8C 109.5 . . ?
P3 C9 H9A 109.5 . . ?
P3 C9 H9B 109.5 . . ?
H9A C9 H9B 109.5 . . ?
P3 C9 H9C 109.5 . . ?
H9A C9 H9C 109.5 . . ?
H9B C9 H9C 109.5 . . ?
P4 C10 H10A 109.5 . . ?
P4 C10 H10B 109.5 . . ?
H10A C10 H10B 109.5 . . ?
P4 C10 H10C 109.5 . . ?
H10A C10 H10C 109.5 . . ?
H10B C10 H10C 109.5 . . ?
P4 C11 H11A 109.5 . . ?
P4 C11 H11B 109.5 . . ?
H11A C11 H11B 109.5 . . ?
P4 C11 H11C 109.5 . . ?
H11A C11 H11C 109.5 . . ?
H11B C11 H11C 109.5 . . ?
P4 C12 H12A 109.5 . . ?
P4 C12 H12B 109.5 . . ?
H12A C12 H12B 109.5 . . ?
P4 C12 H12C 109.5 . . ?
H12A C12 H12C 109.5 . . ?
H12B C12 H12C 109.5 . . ?

loop_
_geom_bond_atom_site_label_1
_geom_bond_atom_site_label_2
_geom_bond_distance
_geom_bond_site_symmetry_2
_geom_bond_publ_flag
Mo N 1.827(3) . ?
Mo P4 2.4375(10) . ?
Mo P1 2.4566(10) . ?
Mo P3 2.4597(10) . ?
Mo P2 2.4629(10) . ?
Mo H 2.06(4) . ?
P1 C2 1.823(4) . ?
P1 C3 1.832(4) . ?
P1 C1 1.838(4) . ?
P2 C4 1.827(4) . ?
P2 C6 1.834(4) . ?
P2 C5 1.838(4) . ?
P3 C7 1.824(4) . ?
P3 C9 1.829(4) . ?
P3 C8 1.834(4) . ?
P4 C12 1.828(4) . ?
P4 C10 1.835(4) . ?
P4 C11 1.843(4) . ?
N O 1.218(4) . ?
C1 H1A 0.96 . ?
C1 H1B 0.96 . ?
C1 H1C 0.96 . ?
C2 H2A 0.96 . ?
C2 H2B 0.96 . ?
C2 H2C 0.96 . ?
C3 H3A 0.96 . ?
C3 H3B 0.96 . ?
C3 H3C 0.96 . ?
C4 H4A 0.96 . ?
C4 H4B 0.96 . ?
C4 H4C 0.96 . ?
C5 H5A 0.96 . ?
C5 H5B 0.96 . ?
C5 H5C 0.96 . ?
C6 H6A 0.96 . ?
C6 H6B 0.96 . ?
C6 H6C 0.96 . ?
C7 H7A 0.96 . ?
C7 H7B 0.96 . ?
C7 H7C 0.96 . ?
C8 H8A 0.96 . ?
C8 H8B 0.96 . ?
C8 H8C 0.96 . ?
C9 H9A 0.96 . ?
C9 H9B 0.96 . ?
C9 H9C 0.96 . ?
C10 H10A 0.96 . ?
C10 H10B 0.96 . ?
C10 H10C 0.96 . ?
C11 H11A 0.96 . ?
C11 H11B 0.96 . ?
C11 H11C 0.96 . ?
C12 H12A 0.96 . ?
C12 H12B 0.96 . ?
C12 H12C 0.96 . ?
